data_2102492
loop_
_publ_author_name
'Hirsch, Tomas K.'
'Ojam\"ae, Lars'

_publ_section_title
;
 An investigation of H-atom positions in sulfuric acid crystal
 structures
;
_journal_issue 2
_journal_name_full 'Acta Crystallographica Section B'
_journal_page_first 179
_journal_page_last 183
_journal_paper_doi 10.1107/S0108768104000540
_journal_volume 60
_journal_year 2004
_chemical_formula_moiety 'S1 O4, 2(H3 O), 4.5(H2 O)'
_chemical_formula_structural 'H2 S O4 (H2 O)6.5'
_chemical_formula_sum 'H15 O10.5 S'
_chemical_formula_weight 215.172
_chemical_name_systematic ' ?'
_space_group_IT_number 8
_symmetry_cell_setting monoclinic
_symmetry_space_group_name_Hall 'I -2y'
_symmetry_space_group_name_H-M 'I 1 m 1'
_cell_angle_alpha 90
_cell_angle_beta 121.4202
_cell_angle_gamma 90
_cell_formula_units_Z 4
_cell_length_a 6.8182(10)
_cell_length_b 26.876(5)
_cell_length_c 5.9360(10)
_cell_volume 928.2(3)
_computing_publication_material '(Jana2000; Petricek and Dusek, 2000)'
_computing_structure_refinement '(Jana2000; Petricek and Dusek, 2000)'
_diffrn_radiation_type 'Mo K\a'
_diffrn_radiation_wavelength 0.71073
_exptl_absorpt_correction_T_max 1.000
_exptl_absorpt_correction_T_min 1.000
_exptl_absorpt_correction_type none
_exptl_crystal_density_diffrn 0
_cod_data_source_file na5005.cif
_cod_data_source_block IV
_cod_depositor_comments
;
The original entry contained _atom_site_aniso_label in a loop
different from the one containing the actual Uij values, and that loop
contained a sole _atom_site_aniso_label tag. This is most probably a
miscronstructed CIF, and the _atom_site_aniso_label should be in the
loop with the Uij values. Since the Uij table contained the same
number of rows as the _atom_site_aniso_label loop, I have transfered
the _atom_site_aniso_label into the Uij loop along with all
values. There is no guarantee however that the order of the labels is
the same as the order of the Uij values listed. Use with caution.

Saulius Gra\<zulis

#----------------------------------------------------------------------

The following automatic conversions were performed:
'_exptl_absorpt_correction_type' value 'None' changed to 'none' according
to '/home/saulius/struct/CIF-dictionaries/cif_core.dic' dictionary named
'cif_core.dic' version 2.4.1 from 2010-06-29.

Automatic conversion script
Id: cif_fix_enum 1527 2010-12-29 10:47:43Z saulius
;

loop_
_cod_entry_issue_id
_cod_entry_issue_origin
_cod_entry_issue_severity
1 original warning

_cod_original_formula_sum 'H15 O10.5 S1'
_cod_database_code 2102492

loop_
_symmetry_equiv_pos_site_id
_symmetry_equiv_pos_as_xyz
1 x,y,z
2 x,-y,z
3 1/2+x,1/2+y,1/2+z
4 1/2+x,1/2-y,1/2+z

loop_
_atom_site_label
_atom_site_fract_x
_atom_site_fract_y
_atom_site_fract_z
_atom_site_U_iso_or_equiv
_atom_site_adp_type
_atom_site_calc_flag
_atom_site_occupancy
_atom_site_type_symbol
S1 0.25 0.128980(10) 0.25 0.01402(12) Uani d 1 S
O1 0.3693(2) 0.08064(3) 0.2808(3) 0.0199(4) Uani d 1 O
O2 0.30450(10) 0.16239(3) 0.0904(2) 0.0203(4) Uani d 1 O
O3 0.0003(2) 0.12035(4) 0.1106(3) 0.0242(4) Uani d 1 O
O4 0.3335(2) 0.15105(3) 0.5113(3) 0.0257(5) Uani d 1 O
O5 0.9815(2) 0.21805(3) 0.7249(3) 0.0244(5) Uani d 1 O
O6 0.2426(2) 0.25058(3) 0.3903(3) 0.0215(4) Uani d 1 O
O7 0.7533(2) 0.18307(3) 0.2393(3) 0.0204(4) Uani d 1 O
O8 0.6801(3) 0 0.8882(4) 0.0289(7) Uani d 1 O
O9 0.4760(3) 0.07605(4) 0.8838(4) 0.0356(7) Uani d 1 O
O10 0.1200(2) 0 0.2700(3) 0.0224(4) Uani d 1 O
O11 0.0289(3) 0 0.6534(4) 0.0283(7) Uani d 1 O
O12 0.8391(2) 0.08076(4) 0.6232(3) 0.0257(5) Uani d 1 O
H2a 0.48124 0.17063 0.16035 0 Uiso d 1 H
H5a 1.11572 0.20169 0.86029 0 Uiso d 1 H
H5c 0.89049 0.23065 0.80004 0 Uiso d 1 H
H6a 0.24013 0.27323 0.51827 0 Uiso d 1 H
H6b 0.29115 0.21882 0.47900 0 Uiso d 1 H
H7a 0.83619 0.15547 0.22193 0 Uiso d 1 H
H7c 0.84422 0.19584 0.42743 0 Uiso d 1 H
H8a 0.84628 0.00000 1.03031 0 Uiso d 1 H
H8b 0.59598 0.03229 0.88403 0 Uiso d 1 H
H9a 0.41987 0.07781 1.00378 0 Uiso d 1 H
H9c 0.42327 0.10451 0.76322 0 Uiso d 1 H
H10a 0.20647 0.02940 0.27134 0 Uiso d 1 H
H11a -0.05650 0.03273 0.64420 0 Uiso d 1 H
H11b 0.07634 -0.00002 0.52108 0 Uiso d 1 H
H12b 0.88280 0.09818 0.78781 0 Uiso d 1 H
H12c 0.67265 0.08261 0.50683 0 Uiso d 1 H

loop_
_atom_site_aniso_label
_atom_site_aniso_U_11
_atom_site_aniso_U_22
_atom_site_aniso_U_33
_atom_site_aniso_U_12
_atom_site_aniso_U_13
_atom_site_aniso_U_23
_atom_site_aniso_type_symbol
S1 0.01460(10) 0.01240(10) 0.0163(2) 0.00010(10) 0.00893(13) -0.00120(13) S
O1 0.0204(4) 0.0137(3) 0.0274(7) 0.0025(3) 0.0138(4) 0.0003(4) O
O2 0.0196(4) 0.0200(4) 0.0235(7) 0.0018(3) 0.0128(4) 0.0050(4) O
O3 0.0149(4) 0.0287(4) 0.0317(6) -0.0011(4) 0.0140(4) 0.0037(5) O
O4 0.0389(5) 0.0187(4) 0.0191(8) -0.0011(4) 0.0149(6) -0.0035(4) O
O5 0.0246(4) 0.0239(4) 0.0243(8) -0.0038(4) 0.0124(5) -0.0059(5) O
O6 0.0231(4) 0.0181(4) 0.0223(7) -0.0004(3) 0.0113(4) -0.0035(4) O
O7 0.0189(4) 0.0179(3) 0.0285(7) -0.0022(3) 0.0152(4) -0.0036(4) O
O8 0.0310(6) 0.0248(6) 0.0387(11) 0 0.0235(7) 0 O
O9 0.0555(8) 0.0300(5) 0.0414(9) -0.0208(5) 0.0393(8) -0.0153(6) O
O10 0.0258(5) 0.0119(5) 0.0378(6) 0 0.0225(4) 0 O
O11 0.0289(6) 0.0277(6) 0.0353(11) 0 0.0216(7) 0 O
O12 0.0219(4) 0.0269(4) 0.0267(8) -0.0004(3) 0.0115(5) 0.0026(5) O

loop_
_atom_type_symbol
_atom_type_scat_dispersion_real
_atom_type_scat_dispersion_imag
_atom_type_scat_source
S 0.125 0.123 'International Tables Vol C Tables  4.2.6.8 and 6.1.1.4'
O 0.011 0.006 'International Tables Vol C Tables  4.2.6.8 and 6.1.1.4'
H 0.000 0.000 'International Tables Vol C Tables  4.2.6.8 and 6.1.1.4'
